data_7124924
loop_
_publ_author_name
'Liu, Cham-Chuen'
'Chan, Michael C. W.'
'Lo, Po-Kam'
'Lau, Kai-Chung'
'Yiu, Shek-Man'

_publ_section_title
;
 Multifaceted chelating \m-(\h(3):\h(3)-antifacial)-(cis-C4R2H2)
 coordination motif in binuclear complexes.
;
_journal_issue 74
_journal_name_full 'Chemical communications (Cambridge, England)'
_journal_page_first 11056
_journal_page_last 11059
_journal_paper_doi 10.1039/c6cc05535d
_journal_volume 52
_journal_year 2016
_chemical_formula_moiety 'C72 H82 Hf2 N2 O2, 0.5(C3 H7)'
_chemical_formula_sum 'C73.5 H85.5 Hf2 N2 O2'
_chemical_formula_weight 1385.92
_chemical_name_systematic Hf2-Me
_chemical_properties_physical ', Air-sensitive,Moisture-sensitive'
_space_group_crystal_system monoclinic
_space_group_IT_number 14
_space_group_name_Hall '-P 2ybc'
_space_group_name_H-M_alt 'P 1 21/c 1'
_atom_sites_solution_hydrogens geom
_atom_sites_solution_primary direct
_atom_sites_solution_secondary difmap
_audit_creation_date
;
'Wed Apr 24 10:13:49 2013'
;
_audit_creation_method
;
CrysAlisPro, Oxford Diffraction Ltd.,
Version 1.171.35.21 (release 20-01-2012 CrysAlis171 .NET)
(compiled Jan 23 2012,18:06:46)
;
_audit_update_record
;
2016-06-17 deposited with the CCDC.
2016-08-03 downloaded from the CCDC.
;
_cell_angle_alpha 90.0
_cell_angle_beta 103.614(2)
_cell_angle_gamma 90.0
_cell_formula_units_Z 4
_cell_length_a 14.6909(3)
_cell_length_b 16.2174(3)
_cell_length_c 27.5623(6)
_cell_measurement_reflns_used 16358
_cell_measurement_temperature 133(2)
_cell_measurement_theta_max 71.6114
_cell_measurement_theta_min 3.1434
_cell_volume 6382.2(2)
_computing_cell_refinement
;
CrysAlisPro, Agilent Technologies,
Version 1.171.35.21 (release 20-01-2012 CrysAlis171 .NET)
(compiled Jan 23 2012,18:06:46)
;
_computing_data_collection
;
CrysAlisPro, Agilent Technologies,
Version 1.171.35.21 (release 20-01-2012 CrysAlis171 .NET)
(compiled Jan 23 2012,18:06:46)
;
_computing_data_reduction
;
CrysAlisPro, Agilent Technologies,
Version 1.171.35.21 (release 20-01-2012 CrysAlis171 .NET)
(compiled Jan 23 2012,18:06:46)
;
_computing_molecular_graphics 'Olex2 (Dolomanov et al., 2009)'
_computing_publication_material 'Olex2 (Dolomanov et al., 2009)'
_computing_structure_refinement 'XL (Sheldrick, 2008)'
_computing_structure_solution 'SHELXS-97 (Sheldrick, 1990)'
_diffrn_ambient_temperature 133(2)
_diffrn_detector_area_resol_mean 16.1270
_diffrn_measured_fraction_theta_full 1.000
_diffrn_measured_fraction_theta_max 1.000
_diffrn_measurement_details
;
#__ type_ start__ end____ width___ exp.time_
  1 omega   -9.00   21.00   1.0000    4.0000
omega____ theta____ kappa____ phi______ frames
    -        0.0000  -99.0000  120.0000 30

#__ type_ start__ end____ width___ exp.time_
  2 omega   32.00   63.00   1.0000    4.0000
omega____ theta____ kappa____ phi______ frames
    -        0.0000 -178.0000  120.0000 31

#__ type_ start__ end____ width___ exp.time_
  3 omega  -25.00   34.00   1.0000    4.0000
omega____ theta____ kappa____ phi______ frames
    -        0.0000  -99.0000  -90.0000 59

#__ type_ start__ end____ width___ exp.time_
  4 omega -112.00  -39.00   1.0000   16.0000
omega____ theta____ kappa____ phi______ frames
    -      -55.0000  125.0000 -180.0000 73

#__ type_ start__ end____ width___ exp.time_
  5 omega -124.00  -38.00   1.0000   16.0000
omega____ theta____ kappa____ phi______ frames
    -      -55.0000  -57.0000    0.0000 86

#__ type_ start__ end____ width___ exp.time_
  6 omega  -63.00    0.00   1.0000   32.0000
omega____ theta____ kappa____ phi______ frames
    -      -64.0000   37.0000 -180.0000 63

#__ type_ start__ end____ width___ exp.time_
  7 omega  -64.00   -7.00   1.0000   32.0000
omega____ theta____ kappa____ phi______ frames
    -      -64.0000   37.0000  -30.0000 57

#__ type_ start__ end____ width___ exp.time_
  8 omega   37.00   66.00   1.0000   32.0000
omega____ theta____ kappa____ phi______ frames
    -      110.0000  -25.0000  120.0000 29

#__ type_ start__ end____ width___ exp.time_
  9 omega   38.00   64.00   1.0000   32.0000
omega____ theta____ kappa____ phi______ frames
    -      110.0000  -25.0000   60.0000 26

#__ type_ start__ end____ width___ exp.time_
 10 omega   45.00   71.00   1.0000   32.0000
omega____ theta____ kappa____ phi______ frames
    -      110.0000  -37.0000  -90.0000 26

#__ type_ start__ end____ width___ exp.time_
 11 omega   44.00   90.00   1.0000   32.0000
omega____ theta____ kappa____ phi______ frames
    -      110.0000 -111.0000  -60.0000 46

#__ type_ start__ end____ width___ exp.time_
 12 omega   42.00   68.00   1.0000   32.0000
omega____ theta____ kappa____ phi______ frames
    -      110.0000  -37.0000  150.0000 26

#__ type_ start__ end____ width___ exp.time_
 13 omega   40.00   72.00   1.0000   32.0000
omega____ theta____ kappa____ phi______ frames
    -      110.0000  -25.0000    0.0000 32

#__ type_ start__ end____ width___ exp.time_
 14 omega   47.00   87.00   1.0000   32.0000
omega____ theta____ kappa____ phi______ frames
    -      110.0000 -111.0000  120.0000 40

#__ type_ start__ end____ width___ exp.time_
 15 omega   40.00   77.00   1.0000   32.0000
omega____ theta____ kappa____ phi______ frames
    -      110.0000 -111.0000   30.0000 37

#__ type_ start__ end____ width___ exp.time_
 16 omega   48.00   83.00   1.0000   32.0000
omega____ theta____ kappa____ phi______ frames
    -      110.0000  -50.0000 -180.0000 35

#__ type_ start__ end____ width___ exp.time_
 17 omega   56.00   88.00   1.0000   32.0000
omega____ theta____ kappa____ phi______ frames
    -      110.0000 -111.0000   60.0000 32

#__ type_ start__ end____ width___ exp.time_
 18 omega   40.00   66.00   1.0000   32.0000
omega____ theta____ kappa____ phi______ frames
    -      110.0000  -25.0000   90.0000 26

#__ type_ start__ end____ width___ exp.time_
 19 omega   40.00   70.00   1.0000   32.0000
omega____ theta____ kappa____ phi______ frames
    -      110.0000  -25.0000   30.0000 30

#__ type_ start__ end____ width___ exp.time_
 20 omega   55.00   80.00   1.0000   32.0000
omega____ theta____ kappa____ phi______ frames
    -      110.0000  -50.0000   60.0000 25

#__ type_ start__ end____ width___ exp.time_
 21 omega   95.00  152.00   1.0000   32.0000
omega____ theta____ kappa____ phi______ frames
    -      110.0000   50.0000  150.0000 57

#__ type_ start__ end____ width___ exp.time_
 22 omega   52.00   77.00   1.0000   32.0000
omega____ theta____ kappa____ phi______ frames
    -      110.0000 -111.0000 -120.0000 25

#__ type_ start__ end____ width___ exp.time_
 23 omega   43.00   90.00   1.0000   32.0000
omega____ theta____ kappa____ phi______ frames
    -      110.0000 -111.0000   90.0000 47

#__ type_ start__ end____ width___ exp.time_
 24 omega   38.00   90.00   1.0000   32.0000
omega____ theta____ kappa____ phi______ frames
    -      110.0000 -111.0000  -30.0000 52
;
_diffrn_measurement_device_type 'Xcalibur, Sapphire3, Gemini ultra'
_diffrn_measurement_method '\w scans'
_diffrn_orient_matrix_UB_11 0.0878041000
_diffrn_orient_matrix_UB_12 0.0454302000
_diffrn_orient_matrix_UB_13 0.0295781000
_diffrn_orient_matrix_UB_21 -0.0610807000
_diffrn_orient_matrix_UB_22 0.0746077000
_diffrn_orient_matrix_UB_23 0.0064604000
_diffrn_orient_matrix_UB_31 -0.0149951000
_diffrn_orient_matrix_UB_32 -0.0372466000
_diffrn_orient_matrix_UB_33 0.0488728000
_diffrn_radiation_monochromator mirror
_diffrn_radiation_type CuK\a
_diffrn_radiation_wavelength 1.54178
_diffrn_reflns_av_R_equivalents 0.0186
_diffrn_reflns_av_unetI/netI 0.0312
_diffrn_reflns_limit_h_max 18
_diffrn_reflns_limit_h_min -18
_diffrn_reflns_limit_k_max 17
_diffrn_reflns_limit_k_min -19
_diffrn_reflns_limit_l_max 33
_diffrn_reflns_limit_l_min -24
_diffrn_reflns_number 27507
_diffrn_reflns_theta_full 66.99
_diffrn_reflns_theta_max 66.99
_diffrn_reflns_theta_min 3.19
_diffrn_source 'Enhance Ultra (Cu) X-ray Source'
_diffrn_source_current n/a
_diffrn_source_voltage n/a
_exptl_absorpt_coefficient_mu 6.244
_exptl_absorpt_correction_T_max 1.00000
_exptl_absorpt_correction_T_min 0.54140
_exptl_absorpt_correction_type multi-scan
_exptl_absorpt_process_details
;
CrysAlisPro, Agilent Technologies,
Version 1.171.35.21 (release 20-01-2012 CrysAlis171 .NET)
(compiled Jan 23 2012,18:06:46)
Empirical absorption correction using spherical harmonics,
 implemented in SCALE3 ABSPACK scaling algorithm.
;
_exptl_crystal_colour indigo
_exptl_crystal_density_diffrn 1.442
_exptl_crystal_density_method 'not measured'
_exptl_crystal_description irregular
_exptl_crystal_F_000 2802
_exptl_crystal_recrystallization_method 'Re-crystallisation from solvent'
_exptl_crystal_size_max 0.61
_exptl_crystal_size_mid 0.42
_exptl_crystal_size_min 0.23
_refine_diff_density_max 1.299
_refine_diff_density_min -0.947
_refine_diff_density_rms 0.092
_refine_ls_extinction_method none
_refine_ls_goodness_of_fit_ref 1.180
_refine_ls_hydrogen_treatment constr
_refine_ls_matrix_type full
_refine_ls_number_parameters 775
_refine_ls_number_reflns 11381
_refine_ls_number_restraints 109
_refine_ls_restrained_S_all 1.182
_refine_ls_R_factor_all 0.0272
_refine_ls_R_factor_gt 0.0264
_refine_ls_shift/su_max 0.003
_refine_ls_shift/su_mean 0.000
_refine_ls_structure_factor_coef Fsqd
_refine_ls_weighting_details 'calc w=1/[\s^2^(Fo^2^)+(0.0319P)^2^+10.6768P] where P=(Fo^2^+2Fc^2^)/3'
_refine_ls_weighting_scheme calc
_refine_ls_wR_factor_gt 0.0690
_refine_ls_wR_factor_ref 0.0694
_reflns_number_gt 11139
_reflns_number_total 11381
_reflns_threshold_expression >2sigma(I)
_cod_data_source_file c6cc05535d2.cif
_cod_data_source_block Hf2-Me_042313a_ben
_cod_original_formula_sum 'C73.50 H85.50 Hf2 N2 O2'
_cod_database_code 7124924
_cell_oxdiff_angle_alpha 90.071(2)
_cell_oxdiff_angle_beta 103.691(2)
_cell_oxdiff_angle_gamma 89.931(2)
_cell_oxdiff_length_a 14.6808(4)
_cell_oxdiff_length_b 16.2232(5)
_cell_oxdiff_length_c 27.5805(7)
_cell_oxdiff_measurement_reflns_used 16358
_cell_oxdiff_volume 6382.2(3)
_reflns_odcompleteness_completeness 99.91
_reflns_odcompleteness_iscentric 1
_reflns_odcompleteness_theta 68.13
_solvent_exptl_crystal_recrystallization_method benzene/n-pentane

loop_
_space_group_symop_id
_space_group_symop_operation_xyz
1 'x, y, z'
2 '-x, y+1/2, -z+1/2'
3 '-x, -y, -z'
4 'x, -y-1/2, z-1/2'

loop_
_atom_site_label
_atom_site_type_symbol
_atom_site_fract_x
_atom_site_fract_y
_atom_site_fract_z
_atom_site_U_iso_or_equiv
_atom_site_adp_type
_atom_site_occupancy
_atom_site_symmetry_multiplicity
_atom_site_calc_flag
_atom_site_disorder_assembly
_atom_site_disorder_group
_atom_site_refinement_flags_posn
_atom_site_refinement_flags_adp
Hf1 Hf 0.097372(9) 0.633882(8) 0.160630(5) 0.01236(5) Uani 1 1 d B . . .
Hf2 Hf 0.414031(9) 0.739232(9) 0.187132(5) 0.01363(5) Uani 1 1 d . . . .
O1 O -0.00471(14) 0.70289(12) 0.12278(7) 0.0150(4) Uani 1 1 d . . . .
O2 O 0.48497(15) 0.73645(13) 0.25680(8) 0.0174(4) Uani 1 1 d . . . .
N1 N 0.12122(17) 0.74943(15) 0.20356(9) 0.0133(5) Uani 1 1 d . . . .
N2 N 0.32354(17) 0.81187(15) 0.22343(9) 0.0141(5) Uani 1 1 d . . . .
C1 C 0.2405(2) 0.65569(19) 0.23786(12) 0.0171(6) Uani 1 1 d . . . .
C2 C 0.2662(2) 0.64444(19) 0.19120(12) 0.0181(6) Uani 1 1 d . . . .
H2 H 0.2952 0.5928 0.1885 0.022 Uiso 1 1 calc . . R .
C3 C 0.2569(2) 0.6959(2) 0.14768(11) 0.0191(6) Uani 1 1 d . . . .
H3 H 0.2557 0.6658 0.1180 0.023 Uiso 1 1 calc . . R .
C4 C 0.2490(2) 0.7841(2) 0.14007(11) 0.0187(6) Uani 1 1 d . . . .
C5 C 0.2829(2) 0.6003(2) 0.28118(13) 0.0240(7) Uani 1 1 d . . . .
H5A H 0.2337 0.5805 0.2968 0.036 Uiso 1 1 calc . . GR .
H5B H 0.3296 0.6313 0.3057 0.036 Uiso 1 1 calc . . GR .
H5C H 0.3131 0.5532 0.2692 0.036 Uiso 1 1 calc . . GR .
C6 C 0.2134(3) 0.8156(2) 0.08744(12) 0.0285(8) Uani 1 1 d . . . .
H6A H 0.2471 0.8661 0.0829 0.043 Uiso 1 1 calc . . GR .
H6B H 0.1463 0.8276 0.0815 0.043 Uiso 1 1 calc . . GR .
H6C H 0.2236 0.7736 0.0637 0.043 Uiso 1 1 calc . . GR .
C7 C 0.1806(2) 0.72188(18) 0.24599(11) 0.0142(6) Uani 1 1 d . . . .
C8 C 0.1762(2) 0.7561(2) 0.29257(11) 0.0177(6) Uani 1 1 d . . . .
H8 H 0.2123 0.7341 0.3230 0.021 Uiso 1 1 calc . . R .
C9 C 0.1180(2) 0.8223(2) 0.29243(11) 0.0198(6) Uani 1 1 d . . . .
H9 H 0.1161 0.8479 0.3232 0.024 Uiso 1 1 calc . . R .
C10 C 0.0615(2) 0.8526(2) 0.24820(11) 0.0175(6) Uani 1 1 d . . . .
H10 H 0.0224 0.8992 0.2487 0.021 Uiso 1 1 calc . . R .
C11 C 0.0629(2) 0.81419(18) 0.20362(11) 0.0135(6) Uani 1 1 d . . . .
C12 C 0.0064(2) 0.84078(19) 0.15456(11) 0.0137(6) Uani 1 1 d . . . .
C13 C -0.0092(2) 0.92470(19) 0.14584(11) 0.0157(6) Uani 1 1 d . . . .
H13 H 0.0127 0.9625 0.1724 0.019 Uiso 1 1 calc . . R .
C14 C -0.0561(2) 0.95486(19) 0.09944(12) 0.0182(6) Uani 1 1 d . . . .
C15 C -0.0941(2) 0.8965(2) 0.06316(11) 0.0181(6) Uani 1 1 d . . . .
H15 H -0.1295 0.9156 0.0318 0.022 Uiso 1 1 calc . . R .
C16 C -0.0832(2) 0.81113(19) 0.07025(11) 0.0159(6) Uani 1 1 d . . . .
C17 C -0.0272(2) 0.78373(18) 0.11563(11) 0.0138(6) Uani 1 1 d . . . .
C18 C 0.1186(2) 0.5504(2) 0.09829(13) 0.0232(7) Uani 1 1 d . . . .
H18A H 0.1081 0.5823 0.0668 0.028 Uiso 1 1 calc . . R .
H18B H 0.1841 0.5302 0.1062 0.028 Uiso 1 1 calc . . R .
C19 C 0.0534(2) 0.4785(2) 0.09120(11) 0.0197(6) Uani 1 1 d . . . .
C20 C 0.0780(3) 0.4055(2) 0.11846(12) 0.0262(7) Uani 1 1 d . . . .
H20 H 0.1383 0.4014 0.1404 0.031 Uiso 1 1 calc . . R .
C21 C 0.0171(3) 0.3394(2) 0.11427(14) 0.0314(8) Uani 1 1 d . . . .
H21 H 0.0360 0.2909 0.1333 0.038 Uiso 1 1 calc . . R .
C22 C -0.0708(3) 0.3435(2) 0.08266(15) 0.0346(9) Uani 1 1 d . . . .
H22 H -0.1130 0.2985 0.0801 0.042 Uiso 1 1 calc . . R .
C23 C -0.0968(3) 0.4146(2) 0.05466(14) 0.0319(8) Uani 1 1 d . . . .
H23 H -0.1570 0.4179 0.0325 0.038 Uiso 1 1 calc . . R .
C24 C -0.0352(2) 0.4811(2) 0.05888(13) 0.0253(7) Uani 1 1 d . . . .
H24 H -0.0540 0.5291 0.0393 0.030 Uiso 1 1 calc . . R .
C25 C 0.0408(2) 0.5494(2) 0.21056(12) 0.0225(7) Uani 1 1 d . . . .
H25A H 0.0404 0.4917 0.1988 0.027 Uiso 1 1 calc A . R .
H25B H 0.0793 0.5525 0.2452 0.027 Uiso 1 1 calc A . R .
C26A C -0.0560(2) 0.5784(2) 0.20814(12) 0.0236(6) Uani 0.35 1 d B 2 . U
C27A C -0.0835(11) 0.6408(14) 0.2361(8) 0.034(3) Uani 0.35 1 d B 2 . U
H27A H -0.0387 0.6655 0.2626 0.041 Uiso 0.35 1 calc B 2 R .
C28A C -0.1750(11) 0.6670(10) 0.2256(6) 0.037(3) Uani 0.35 1 d B 2 . U
H28A H -0.1943 0.7097 0.2446 0.045 Uiso 0.35 1 calc B 2 R .
C29A C -0.2379(9) 0.6298(10) 0.1869(6) 0.035(3) Uani 0.35 1 d B 2 . U
H29A H -0.3013 0.6476 0.1794 0.042 Uiso 0.35 1 calc B 2 R .
C30A C -0.2127(9) 0.5682(10) 0.1588(6) 0.036(3) Uani 0.35 1 d B 2 . U
H30A H -0.2585 0.5450 0.1321 0.043 Uiso 0.35 1 calc B 2 R .
C31A C -0.1213(9) 0.5390(10) 0.1686(6) 0.028(3) Uani 0.35 1 d B 2 . U
H31A H -0.1035 0.4951 0.1499 0.034 Uiso 0.35 1 calc B 2 R .
C26 C -0.0560(2) 0.5784(2) 0.20814(12) 0.0236(6) Uani 0.65 1 d B 1 . U
C27 C -0.0666(5) 0.6399(6) 0.2438(4) 0.0229(16) Uani 0.65 1 d B 1 . U
H27 H -0.0136 0.6558 0.2690 0.027 Uiso 0.65 1 calc B 1 R .
C28 C -0.1529(5) 0.6768(4) 0.2423(3) 0.0274(14) Uani 0.65 1 d B 1 . U
H28 H -0.1588 0.7169 0.2665 0.033 Uiso 0.65 1 calc B 1 R .
C29 C -0.2309(4) 0.6542(4) 0.2048(3) 0.0260(13) Uani 0.65 1 d B 1 . U
H29 H -0.2894 0.6801 0.2034 0.031 Uiso 0.65 1 calc B 1 R .
C30 C -0.2244(5) 0.5954(5) 0.1699(3) 0.0267(13) Uani 0.65 1 d B 1 . U
H30 H -0.2777 0.5802 0.1447 0.032 Uiso 0.65 1 calc B 1 R .
C31 C -0.1377(5) 0.5588(5) 0.1726(3) 0.0264(16) Uani 0.65 1 d B 1 . U
H31 H -0.1338 0.5178 0.1486 0.032 Uiso 0.65 1 calc B 1 R .
C32 C -0.0614(2) 1.0481(2) 0.08964(12) 0.0235(7) Uani 1 1 d . . . .
C33 C -0.1102(3) 1.0694(2) 0.03578(14) 0.0392(10) Uani 1 1 d . . . .
H33A H -0.0761 1.0441 0.0130 0.059 Uiso 1 1 calc . . GR .
H33B H -0.1113 1.1294 0.0314 0.059 Uiso 1 1 calc . . GR .
H33C H -0.1745 1.0483 0.0283 0.059 Uiso 1 1 calc . . GR .
C34 C -0.1141(3) 1.0893(2) 0.12500(15) 0.0367(9) Uani 1 1 d . . . .
H34A H -0.1773 1.0661 0.1194 0.055 Uiso 1 1 calc . . GR .
H34B H -0.1181 1.1488 0.1186 0.055 Uiso 1 1 calc . . GR .
H34C H -0.0804 1.0793 0.1596 0.055 Uiso 1 1 calc . . GR .
C35 C 0.0387(3) 1.0834(2) 0.09996(17) 0.0392(9) Uani 1 1 d . . . .
H35A H 0.0693 1.0762 0.1353 0.059 Uiso 1 1 calc . . GR .
H35B H 0.0360 1.1422 0.0916 0.059 Uiso 1 1 calc . . GR .
H35C H 0.0746 1.0542 0.0795 0.059 Uiso 1 1 calc . . GR .
C36 C -0.1290(3) 0.7507(2) 0.02875(12) 0.0222(7) Uani 1 1 d . . . .
C37 C -0.1963(3) 0.7944(2) -0.01452(13) 0.0336(9) Uani 1 1 d . . . .
H37A H -0.2427 0.8256 -0.0016 0.050 Uiso 1 1 calc . . GR .
H37B H -0.2283 0.7533 -0.0387 0.050 Uiso 1 1 calc . . GR .
H37C H -0.1610 0.8322 -0.0309 0.050 Uiso 1 1 calc . . GR .
C38 C -0.1868(2) 0.6858(2) 0.04914(13) 0.0277(7) Uani 1 1 d . . . .
H38A H -0.1463 0.6570 0.0774 0.042 Uiso 1 1 calc . . GR .
H38B H -0.2129 0.6460 0.0228 0.042 Uiso 1 1 calc . . GR .
H38C H -0.2379 0.7132 0.0602 0.042 Uiso 1 1 calc . . GR .
C39 C -0.0522(3) 0.7093(2) 0.00787(12) 0.0293(8) Uani 1 1 d . . . .
H39A H -0.0186 0.7514 -0.0066 0.044 Uiso 1 1 calc . . GR .
H39B H -0.0808 0.6695 -0.0180 0.044 Uiso 1 1 calc . . GR .
H39C H -0.0082 0.6808 0.0349 0.044 Uiso 1 1 calc . . GR .
C40 C 0.2647(2) 0.84166(19) 0.18090(11) 0.0158(6) Uani 1 1 d . . . .
C41 C 0.2303(2) 0.92292(19) 0.18058(12) 0.0190(6) Uani 1 1 d . . . .
H41 H 0.1929 0.9463 0.1509 0.023 Uiso 1 1 calc . . R .
C42 C 0.2524(2) 0.96720(19) 0.22417(13) 0.0213(7) Uani 1 1 d . . . .
H42 H 0.2272 1.0210 0.2250 0.026 Uiso 1 1 calc . . R .
C43 C 0.3114(2) 0.9347(2) 0.26757(12) 0.0201(6) Uani 1 1 d . . . .
H43 H 0.3265 0.9661 0.2975 0.024 Uiso 1 1 calc . . R .
C44 C 0.3472(2) 0.85619(19) 0.26601(11) 0.0158(6) Uani 1 1 d . . . .
C45 C 0.4082(2) 0.81445(19) 0.30910(11) 0.0164(6) Uani 1 1 d . . . .
C46 C 0.3989(2) 0.8341(2) 0.35713(12) 0.0189(6) Uani 1 1 d . . . .
H46 H 0.3557 0.8758 0.3610 0.023 Uiso 1 1 calc . . R .
C47 C 0.4507(2) 0.7946(2) 0.39897(12) 0.0209(7) Uani 1 1 d . . . .
C48 C 0.5114(2) 0.7324(2) 0.39179(12) 0.0204(6) Uani 1 1 d . . . .
H48 H 0.5463 0.7040 0.4203 0.024 Uiso 1 1 calc . . R .
C49 C 0.5239(2) 0.70948(19) 0.34493(12) 0.0187(6) Uani 1 1 d . . . .
C50 C 0.4722(2) 0.75306(19) 0.30290(11) 0.0154(6) Uani 1 1 d . . . .
C51 C 0.4724(2) 0.8400(2) 0.14859(12) 0.0226(7) Uani 1 1 d . . . .
H51A H 0.4558 0.8293 0.1122 0.027 Uiso 1 1 calc . . R .
H51B H 0.4427 0.8927 0.1544 0.027 Uiso 1 1 calc . . R .
C52 C 0.5767(2) 0.8492(2) 0.16544(13) 0.0229(7) Uani 1 1 d . . . .
C53 C 0.6365(3) 0.8331(2) 0.13394(16) 0.0351(9) Uani 1 1 d . . . .
H53 H 0.6109 0.8139 0.1010 0.042 Uiso 1 1 calc . . R .
C54 C 0.7324(3) 0.8445(3) 0.14978(19) 0.0462(11) Uani 1 1 d . . . .
H54 H 0.7714 0.8348 0.1273 0.055 Uiso 1 1 calc . . R .
C55 C 0.7718(3) 0.8699(3) 0.1981(2) 0.0443(11) Uani 1 1 d . . . .
H55 H 0.8375 0.8781 0.2088 0.053 Uiso 1 1 calc . . R .
C56 C 0.7144(3) 0.8833(2) 0.23040(17) 0.0375(9) Uani 1 1 d . . . .
H56 H 0.7407 0.8992 0.2639 0.045 Uiso 1 1 calc . . R .
C57 C 0.6185(3) 0.8735(2) 0.21398(14) 0.0285(8) Uani 1 1 d . . . .
H57 H 0.5800 0.8837 0.2366 0.034 Uiso 1 1 calc . . R .
C58 C 0.4796(2) 0.6282(2) 0.15845(13) 0.0240(7) Uani 1 1 d . . . .
H58A H 0.5120 0.6496 0.1333 0.029 Uiso 1 1 calc . . R .
H58B H 0.5293 0.6082 0.1868 0.029 Uiso 1 1 calc . . R .
C59 C 0.4274(2) 0.5539(2) 0.13590(12) 0.0197(6) Uani 1 1 d . . . .
C60 C 0.3791(3) 0.5525(2) 0.08557(13) 0.0277(7) Uani 1 1 d . . . .
H60 H 0.3813 0.5995 0.0653 0.033 Uiso 1 1 calc . . R .
C61 C 0.3284(3) 0.4842(3) 0.06487(14) 0.0359(9) Uani 1 1 d . . . .
H61 H 0.2966 0.4847 0.0306 0.043 Uiso 1 1 calc . . R .
C62 C 0.3236(3) 0.4155(2) 0.09352(16) 0.0360(9) Uani 1 1 d . . . .
H62 H 0.2890 0.3684 0.0791 0.043 Uiso 1 1 calc . . R .
C63 C 0.3696(3) 0.4157(2) 0.14359(16) 0.0320(8) Uani 1 1 d . . . .
H63 H 0.3657 0.3690 0.1638 0.038 Uiso 1 1 calc . . R .
C64 C 0.4214(2) 0.4839(2) 0.16409(13) 0.0252(7) Uani 1 1 d . . . .
H64 H 0.4536 0.4828 0.1983 0.030 Uiso 1 1 calc . . R .
C65 C 0.4379(3) 0.8187(2) 0.45112(12) 0.0271(7) Uani 1 1 d . . . .
C66 C 0.3475(4) 0.7805(4) 0.45806(19) 0.0601(15) Uani 1 1 d . . . .
H66A H 0.2949 0.8006 0.4319 0.090 Uiso 1 1 calc . . GR .
H66B H 0.3378 0.7960 0.4908 0.090 Uiso 1 1 calc . . GR .
H66C H 0.3514 0.7204 0.4559 0.090 Uiso 1 1 calc . . GR .
C67 C 0.4309(4) 0.9121(3) 0.45489(16) 0.0523(13) Uani 1 1 d . . . .
H67A H 0.4849 0.9378 0.4457 0.078 Uiso 1 1 calc . . GR .
H67B H 0.4303 0.9274 0.4892 0.078 Uiso 1 1 calc . . GR .
H67C H 0.3731 0.9313 0.4322 0.078 Uiso 1 1 calc . . GR .
C68 C 0.5203(4) 0.7911(4) 0.49219(16) 0.0712(19) Uani 1 1 d . . . .
H68A H 0.5228 0.7307 0.4932 0.107 Uiso 1 1 calc . . GR .
H68B H 0.5128 0.8120 0.5244 0.107 Uiso 1 1 calc . . GR .
H68C H 0.5785 0.8127 0.4856 0.107 Uiso 1 1 calc . . GR .
C69 C 0.5922(2) 0.6403(2) 0.33904(12) 0.0216(7) Uani 1 1 d . . . .
C70 C 0.5408(2) 0.5728(2) 0.30390(13) 0.0233(7) Uani 1 1 d . . . .
H70A H 0.4931 0.5473 0.3186 0.035 Uiso 1 1 calc . . GR .
H70B H 0.5858 0.5308 0.2991 0.035 Uiso 1 1 calc . . GR .
H70C H 0.5107 0.5973 0.2716 0.035 Uiso 1 1 calc . . GR .
C71 C 0.6728(2) 0.6778(2) 0.31878(16) 0.0318(8) Uani 1 1 d . . . .
H71A H 0.6470 0.7030 0.2861 0.048 Uiso 1 1 calc . . GR .
H71B H 0.7170 0.6342 0.3153 0.048 Uiso 1 1 calc . . GR .
H71C H 0.7053 0.7198 0.3421 0.048 Uiso 1 1 calc . . GR .
C72 C 0.6360(3) 0.5974(3) 0.38882(14) 0.0359(9) Uani 1 1 d . . . .
H72A H 0.6688 0.6383 0.4129 0.054 Uiso 1 1 calc . . GR .
H72B H 0.6804 0.5553 0.3834 0.054 Uiso 1 1 calc . . GR .
H72C H 0.5865 0.5713 0.4019 0.054 Uiso 1 1 calc . . GR .
C73 C 0.5293(8) 0.5290(7) 0.5112(5) 0.066(3) Uiso 0.50 1 d . . . .
H73B H 0.5021 0.5554 0.5370 0.079 Uiso 0.50 1 calc . . R .
H73A H 0.5337 0.5717 0.4863 0.079 Uiso 0.50 1 calc . . R .
C74 C 0.6233(10) 0.5018(9) 0.5348(5) 0.080(4) Uiso 0.50 1 d . . D .
H74A H 0.6664 0.5495 0.5424 0.096 Uiso 0.50 1 calc . . R .
H74B H 0.6470 0.4634 0.5127 0.096 Uiso 0.50 1 calc . . R .
C75 C 0.6157(9) 0.4604(8) 0.5805(4) 0.074(3) Uiso 0.50 1 d . . D .
H75A H 0.5885 0.4055 0.5725 0.111 Uiso 0.50 1 calc . . GR .
H75B H 0.5754 0.4928 0.5970 0.111 Uiso 0.50 1 calc . . GR .
H75C H 0.6781 0.4551 0.6028 0.111 Uiso 0.50 1 calc . . GR .

loop_
_atom_site_aniso_label
_atom_site_aniso_U_11
_atom_site_aniso_U_22
_atom_site_aniso_U_33
_atom_site_aniso_U_23
_atom_site_aniso_U_13
_atom_site_aniso_U_12
Hf1 0.01462(8) 0.01108(8) 0.01361(8) -0.00093(5) 0.00781(5) -0.00110(5)
Hf2 0.01423(8) 0.01492(8) 0.01465(8) -0.00282(5) 0.00923(6) -0.00150(5)
O1 0.0180(10) 0.0126(10) 0.0156(10) -0.0003(8) 0.0064(8) 0.0000(8)
O2 0.0162(10) 0.0200(11) 0.0179(11) -0.0025(8) 0.0079(8) 0.0016(8)
N1 0.0153(12) 0.0149(12) 0.0116(11) -0.0011(9) 0.0071(10) -0.0002(10)
N2 0.0147(12) 0.0133(12) 0.0169(12) 0.0005(10) 0.0092(10) 0.0003(10)
C1 0.0135(14) 0.0175(15) 0.0217(15) 0.0000(12) 0.0067(12) -0.0027(12)
C2 0.0138(14) 0.0146(14) 0.0279(17) -0.0046(12) 0.0090(12) -0.0009(11)
C3 0.0168(14) 0.0248(16) 0.0178(14) -0.0065(13) 0.0084(12) -0.0027(13)
C4 0.0182(15) 0.0236(16) 0.0169(15) 0.0007(13) 0.0090(12) -0.0001(13)
C5 0.0224(16) 0.0212(16) 0.0278(17) 0.0056(14) 0.0049(13) 0.0033(13)
C6 0.0302(18) 0.039(2) 0.0171(16) 0.0029(15) 0.0071(14) 0.0022(16)
C7 0.0151(14) 0.0144(14) 0.0147(14) 0.0004(11) 0.0068(11) -0.0042(11)
C8 0.0180(15) 0.0246(16) 0.0131(14) 0.0036(12) 0.0090(12) -0.0026(12)
C9 0.0222(15) 0.0261(17) 0.0149(14) -0.0047(12) 0.0119(12) -0.0056(13)
C10 0.0186(15) 0.0198(15) 0.0173(15) -0.0039(12) 0.0108(12) -0.0001(12)
C11 0.0134(13) 0.0141(14) 0.0159(14) -0.0010(11) 0.0091(11) -0.0028(11)
C12 0.0116(13) 0.0181(14) 0.0146(14) -0.0008(12) 0.0093(11) -0.0024(11)
C13 0.0169(14) 0.0164(14) 0.0159(14) -0.0039(11) 0.0081(11) -0.0005(12)
C14 0.0217(15) 0.0162(15) 0.0201(15) 0.0024(12) 0.0118(12) 0.0028(12)
C15 0.0198(15) 0.0223(16) 0.0137(14) 0.0018(12) 0.0068(12) 0.0018(13)
C16 0.0170(14) 0.0196(15) 0.0140(14) -0.0011(12) 0.0093(11) -0.0023(12)
C17 0.0148(13) 0.0131(14) 0.0164(14) -0.0014(11) 0.0096(11) -0.0022(11)
C18 0.0252(16) 0.0184(16) 0.0291(17) -0.0079(13) 0.0124(14) -0.0012(13)
C19 0.0263(16) 0.0200(15) 0.0175(15) -0.0092(12) 0.0143(13) -0.0014(13)
C20 0.0364(19) 0.0244(17) 0.0203(16) -0.0068(13) 0.0118(14) 0.0047(15)
C21 0.053(2) 0.0198(17) 0.0288(18) -0.0011(14) 0.0242(17) 0.0000(16)
C22 0.043(2) 0.031(2) 0.038(2) -0.0120(17) 0.0270(18) -0.0163(17)
C23 0.0265(18) 0.037(2) 0.0347(19) -0.0108(16) 0.0125(15) -0.0072(16)
C24 0.0302(18) 0.0228(17) 0.0258(17) -0.0042(14) 0.0125(14) -0.0002(14)
C25 0.0306(17) 0.0179(15) 0.0229(16) 0.0032(13) 0.0139(13) -0.0020(13)
C26A 0.0280(14) 0.0218(14) 0.0246(15) 0.0104(12) 0.0138(12) -0.0068(12)
C27A 0.035(4) 0.034(5) 0.037(5) 0.006(4) 0.015(4) 0.001(4)
C28A 0.035(4) 0.036(5) 0.041(5) 0.006(4) 0.009(4) 0.003(3)
C29A 0.034(4) 0.037(5) 0.038(5) 0.006(4) 0.014(3) -0.004(3)
C30A 0.032(4) 0.037(5) 0.040(5) 0.009(3) 0.011(3) -0.001(4)
C31A 0.026(4) 0.028(5) 0.030(4) 0.014(3) 0.008(3) -0.005(3)
C26 0.0280(14) 0.0218(14) 0.0246(15) 0.0104(12) 0.0138(12) -0.0068(12)
C27 0.021(3) 0.022(3) 0.027(3) 0.006(2) 0.007(2) -0.001(2)
C28 0.025(3) 0.028(3) 0.029(3) 0.004(2) 0.008(2) 0.001(2)
C29 0.024(3) 0.026(3) 0.028(3) 0.008(2) 0.006(2) -0.003(2)
C30 0.034(2) 0.027(3) 0.022(3) 0.005(2) 0.012(2) -0.005(2)
C31 0.030(3) 0.029(3) 0.024(3) 0.003(2) 0.013(2) -0.006(2)
C32 0.0351(18) 0.0150(15) 0.0222(16) 0.0013(13) 0.0104(14) 0.0042(14)
C33 0.070(3) 0.0200(18) 0.0264(19) 0.0067(15) 0.0082(19) 0.0091(18)
C34 0.055(2) 0.0243(18) 0.036(2) 0.0030(16) 0.0193(18) 0.0151(18)
C35 0.046(2) 0.0206(18) 0.054(3) 0.0085(17) 0.018(2) -0.0078(17)
C36 0.0314(18) 0.0199(16) 0.0134(15) -0.0018(12) 0.0012(13) -0.0021(14)
C37 0.049(2) 0.0252(18) 0.0186(16) 0.0001(14) -0.0082(15) -0.0030(17)
C38 0.0283(17) 0.0274(18) 0.0239(17) -0.0015(14) -0.0012(14) -0.0107(15)
C39 0.050(2) 0.0248(17) 0.0157(15) -0.0044(13) 0.0129(15) -0.0007(16)
C40 0.0133(13) 0.0193(15) 0.0179(14) 0.0018(12) 0.0099(11) -0.0021(12)
C41 0.0180(14) 0.0170(15) 0.0243(16) 0.0046(12) 0.0094(12) -0.0020(12)
C42 0.0204(15) 0.0126(14) 0.0345(18) 0.0021(13) 0.0135(13) 0.0008(12)
C43 0.0204(15) 0.0183(15) 0.0246(16) -0.0042(13) 0.0111(13) -0.0019(12)
C44 0.0143(14) 0.0172(14) 0.0193(15) -0.0027(12) 0.0107(12) -0.0042(12)
C45 0.0172(14) 0.0155(14) 0.0184(15) -0.0036(12) 0.0078(12) -0.0035(12)
C46 0.0166(14) 0.0209(16) 0.0207(15) -0.0060(12) 0.0077(12) -0.0016(12)
C47 0.0219(15) 0.0249(16) 0.0192(15) -0.0030(13) 0.0113(13) -0.0046(13)
C48 0.0205(15) 0.0231(16) 0.0164(15) -0.0023(12) 0.0021(12) -0.0030(13)
C49 0.0162(14) 0.0179(15) 0.0222(15) -0.0026(12) 0.0048(12) -0.0016(12)
C50 0.0145(14) 0.0175(14) 0.0158(14) -0.0052(11) 0.0072(12) -0.0043(11)
C51 0.0239(16) 0.0243(17) 0.0230(16) 0.0043(13) 0.0122(13) -0.0036(14)
C52 0.0258(17) 0.0151(15) 0.0326(18) 0.0026(13) 0.0166(14) -0.0031(13)
C53 0.037(2) 0.035(2) 0.041(2) 0.0024(17) 0.0249(18) 0.0010(17)
C54 0.036(2) 0.047(2) 0.068(3) 0.007(2) 0.034(2) 0.006(2)
C55 0.0226(19) 0.035(2) 0.078(3) 0.012(2) 0.015(2) 0.0018(16)
C56 0.034(2) 0.0291(19) 0.046(2) 0.0015(17) 0.0041(18) -0.0082(17)
C57 0.0293(18) 0.0233(17) 0.037(2) -0.0028(15) 0.0165(16) -0.0045(14)
C58 0.0240(16) 0.0227(17) 0.0300(18) -0.0080(14) 0.0159(14) -0.0021(13)
C59 0.0200(15) 0.0197(16) 0.0234(16) -0.0071(13) 0.0131(12) 0.0039(13)
C60 0.040(2) 0.0270(18) 0.0217(16) -0.0034(14) 0.0179(15) 0.0059(15)
C61 0.035(2) 0.046(2) 0.0259(18) -0.0177(17) 0.0064(15) 0.0029(18)
C62 0.0278(18) 0.0284(19) 0.053(2) -0.0221(18) 0.0116(17) -0.0017(15)
C63 0.0325(19) 0.0192(17) 0.048(2) -0.0007(16) 0.0175(17) 0.0024(15)
C64 0.0251(17) 0.0210(16) 0.0304(18) -0.0017(14) 0.0082(14) 0.0064(14)
C65 0.0317(18) 0.0336(19) 0.0188(16) -0.0051(14) 0.0118(14) -0.0014(15)
C66 0.068(3) 0.080(4) 0.048(3) -0.028(3) 0.046(3) -0.036(3)
C67 0.095(4) 0.041(2) 0.027(2) -0.0142(18) 0.028(2) -0.006(3)
C68 0.074(4) 0.121(5) 0.017(2) -0.010(3) 0.007(2) 0.045(4)
C69 0.0177(15) 0.0227(16) 0.0235(16) -0.0045(13) 0.0032(13) 0.0035(13)
C70 0.0231(16) 0.0177(15) 0.0273(17) -0.0030(13) 0.0025(13) 0.0036(13)
C71 0.0196(16) 0.0282(19) 0.049(2) -0.0091(17) 0.0107(16) 0.0036(14)
C72 0.037(2) 0.035(2) 0.0295(19) -0.0053(16) -0.0034(16) 0.0128(17)

loop_
_atom_type_symbol
_atom_type_description
_atom_type_scat_dispersion_real
_atom_type_scat_dispersion_imag
_atom_type_scat_source
C C 0.0181 0.0091 'International Tables Vol C Tables 4.2.6.8 and 6.1.1.4'
H H 0.0000 0.0000 'International Tables Vol C Tables 4.2.6.8 and 6.1.1.4'
N N 0.0311 0.0180 'International Tables Vol C Tables 4.2.6.8 and 6.1.1.4'
O O 0.0492 0.0322 'International Tables Vol C Tables 4.2.6.8 and 6.1.1.4'
Hf Hf -6.1794 4.9776 'International Tables Vol C Tables 4.2.6.8 and 6.1.1.4'

loop_
_geom_angle_atom_site_label_1
_geom_angle_atom_site_label_2
_geom_angle_atom_site_label_3
_geom_angle
_geom_angle_site_symmetry_1
O1 Hf1 N1 78.77(9) .
O1 Hf1 C1 135.72(9) .
O1 Hf1 C2 137.20(10) .
O1 Hf1 C3 107.52(9) .
O1 Hf1 C7 106.62(9) .
O1 Hf1 C18 99.32(11) .
O1 Hf1 C25 109.15(11) .
N1 Hf1 C1 57.07(9) .
N1 Hf1 C2 74.53(10) .
N1 Hf1 C3 73.45(9) .
N1 Hf1 C7 28.83(9) .
N1 Hf1 C18 152.10(10) .
N1 Hf1 C25 103.06(11) .
C1 Hf1 C3 59.75(9) .
C1 Hf1 C7 30.67(9) .
C2 Hf1 C1 32.55(10) .
C2 Hf1 C3 32.60(10) .
C2 Hf1 C7 57.34(9) .
C3 Hf1 C7 72.08(9) .
C18 Hf1 C1 117.75(11) .
C18 Hf1 C2 89.62(11) .
C18 Hf1 C3 80.82(11) .
C18 Hf1 C7 146.89(11) .
C25 Hf1 C1 85.79(11) .
C25 Hf1 C2 109.07(12) .
C25 Hf1 C3 141.63(11) .
C25 Hf1 C7 86.94(10) .
C25 Hf1 C18 103.79(12) .
O2 Hf2 N2 78.71(9) .
O2 Hf2 C2 101.23(9) .
O2 Hf2 C3 131.85(10) .
O2 Hf2 C4 136.24(9) .
O2 Hf2 C40 108.10(9) .
O2 Hf2 C51 107.98(11) .
O2 Hf2 C58 98.72(11) .
N2 Hf2 C2 72.82(9) .
N2 Hf2 C3 75.10(10) .
N2 Hf2 C4 58.37(10) .
N2 Hf2 C40 29.92(9) .
N2 Hf2 C51 99.59(11) .
N2 Hf2 C58 160.07(11) .
C2 Hf2 C40 72.83(9) .
C3 Hf2 C2 32.30(10) .
C3 Hf2 C4 33.55(11) .
C3 Hf2 C40 58.56(10) .
C4 Hf2 C2 60.48(10) .
C4 Hf2 C40 31.34(10) .
C51 Hf2 C2 147.78(11) .
C51 Hf2 C3 115.68(12) .
C51 Hf2 C4 88.56(11) .
C51 Hf2 C40 85.24(11) .
C51 Hf2 C58 99.99(12) .
C58 Hf2 C2 88.51(11) .
C58 Hf2 C3 92.96(12) .
C58 Hf2 C4 118.43(12) .
C58 Hf2 C40 149.66(11) .
C17 O1 Hf1 139.34(19) .
C50 O2 Hf2 139.16(19) .
C7 N1 Hf1 99.87(18) .
C11 N1 Hf1 129.8(2) .
C11 N1 C7 122.1(2) .
C40 N2 Hf2 97.31(18) .
C44 N2 Hf2 128.6(2) .
C44 N2 C40 122.5(3) .
C2 C1 Hf1 65.70(16) .
C2 C1 C5 119.1(3) .
C2 C1 C7 122.3(3) .
C5 C1 Hf1 131.4(2) .
C7 C1 Hf1 79.94(17) .
C7 C1 C5 118.4(3) .
Hf1 C2 Hf2 142.69(14) .
Hf1 C2 H2 110.5 .
Hf2 C2 H2 96.9 .
C1 C2 Hf1 81.75(17) .
C1 C2 Hf2 110.6(2) .
C1 C2 H2 113.6 .
C1 C2 C3 132.7(3) .
C3 C2 Hf1 82.11(18) .
C3 C2 Hf2 63.44(16) .
C3 C2 H2 113.6 .
Hf1 C3 H3 94.8 .
Hf2 C3 Hf1 146.31(13) .
Hf2 C3 H3 111.1 .
C2 C3 Hf1 65.29(16) .
C2 C3 Hf2 84.25(18) .
C2 C3 H3 113.5 .
C2 C3 C4 133.0(3) .
C4 C3 Hf1 110.6(2) .
C4 C3 Hf2 79.24(18) .
C4 C3 H3 113.5 .
C3 C4 Hf2 67.21(17) .
C3 C4 C6 118.1(3) .
C6 C4 Hf2 130.7(2) .
C40 C4 Hf2 80.21(18) .
C40 C4 C3 122.4(3) .
C40 C4 C6 119.2(3) .
C1 C5 H5A 109.5 .
C1 C5 H5B 109.5 .
C1 C5 H5C 109.5 .
H5A C5 H5B 109.5 .
H5A C5 H5C 109.5 .
H5B C5 H5C 109.5 .
C4 C6 H6A 109.5 .
C4 C6 H6B 109.5 .
C4 C6 H6C 109.5 .
H6A C6 H6B 109.5 .
H6A C6 H6C 109.5 .
H6B C6 H6C 109.5 .
N1 C7 Hf1 51.30(14) .
N1 C7 C1 113.8(3) .
N1 C7 C8 119.7(3) .
C1 C7 Hf1 69.39(16) .
C8 C7 Hf1 150.0(2) .
C8 C7 C1 126.5(3) .
C7 C8 H8 121.1 .
C9 C8 C7 117.8(3) .
C9 C8 H8 121.1 .
C8 C9 H9 119.3 .
C8 C9 C10 121.4(3) .
C10 C9 H9 119.3 .
C9 C10 H10 120.4 .
C11 C10 C9 119.2(3) .
C11 C10 H10 120.4 .
N1 C11 C10 119.5(3) .
N1 C11 C12 116.4(3) .
C10 C11 C12 124.1(3) .
C13 C12 C11 118.6(3) .
C13 C12 C17 119.6(3) .
C17 C12 C11 121.7(3) .
C12 C13 H13 119.0 .
C14 C13 C12 121.9(3) .
C14 C13 H13 119.0 .
C13 C14 C15 116.6(3) .
C13 C14 C32 120.1(3) .
C15 C14 C32 123.2(3) .
C14 C15 H15 118.1 .
C14 C15 C16 123.9(3) .
C16 C15 H15 118.1 .
C15 C16 C36 120.7(3) .
C17 C16 C15 117.6(3) .
C17 C16 C36 121.7(3) .
O1 C17 C12 119.5(3) .
O1 C17 C16 120.6(3) .
C16 C17 C12 119.8(3) .
Hf1 C18 H18A 109.3 .
Hf1 C18 H18B 109.3 .
H18A C18 H18B 108.0 .
C19 C18 Hf1 111.5(2) .
C19 C18 H18A 109.3 .
C19 C18 H18B 109.3 .
C20 C19 C18 120.8(3) .
C24 C19 C18 122.3(3) .
C24 C19 C20 116.9(3) .
C19 C20 H20 119.0 .
C21 C20 C19 121.9(3) .
C21 C20 H20 119.0 .
C20 C21 H21 119.8 .
C22 C21 C20 120.4(4) .
C22 C21 H21 119.8 .
C21 C22 H22 120.5 .
C21 C22 C23 119.0(3) .
C23 C22 H22 120.5 .
C22 C23 H23 119.8 .
C22 C23 C24 120.4(4) .
C24 C23 H23 119.8 .
C19 C24 C23 121.3(3) .
C19 C24 H24 119.3 .
C23 C24 H24 119.3 .
Hf1 C25 H25A 110.6 .
Hf1 C25 H25B 110.6 .
H25A C25 H25B 108.7 .
C26A C25 Hf1 105.7(2) .
C26A C25 H25A 110.6 .
C26A C25 H25B 110.6 .
C27A C26A C25 127.4(7) .
C27A C26A C31A 121.4(9) .
C31A C26A C25 111.0(7) .
C26A C27A H27A 119.7 .
C28A C27A C26A 120.6(13) .
C28A C27A H27A 119.7 .
C27A C28A H28A 121.0 .
C27A C28A C29A 118.1(13) .
C29A C28A H28A 121.0 .
C28A C29A H29A 118.7 .
C30A C29A C28A 122.6(12) .
C30A C29A H29A 118.7 .
C29A C30A H30A 119.4 .
C29A C30A C31A 121.1(13) .
C31A C30A H30A 119.4 .
C26A C31A H31A 121.9 .
C30A C31A C26A 116.2(12) .
C30A C31A H31A 121.9 .
C28 C27 H27 119.2 .
C27 C28 H28 120.3 .
C27 C28 C29 119.4(6) .
C29 C28 H28 120.3 .
C28 C29 H29 119.3 .
C30 C29 C28 121.3(6) .
C30 C29 H29 119.3 .
C29 C30 H30 120.9 .
C29 C30 C31 118.2(6) .
C31 C30 H30 120.9 .
C30 C31 H31 117.8 .
C14 C32 C35 109.0(3) .
C33 C32 C14 112.7(3) .
C33 C32 C34 109.1(3) .
C33 C32 C35 107.7(3) .
C34 C32 C14 109.3(3) .
C34 C32 C35 108.9(3) .
C32 C33 H33A 109.5 .
C32 C33 H33B 109.5 .
C32 C33 H33C 109.5 .
H33A C33 H33B 109.5 .
H33A C33 H33C 109.5 .
H33B C33 H33C 109.5 .
C32 C34 H34A 109.5 .
C32 C34 H34B 109.5 .
C32 C34 H34C 109.5 .
H34A C34 H34B 109.5 .
H34A C34 H34C 109.5 .
H34B C34 H34C 109.5 .
C32 C35 H35A 109.5 .
C32 C35 H35B 109.5 .
C32 C35 H35C 109.5 .
H35A C35 H35B 109.5 .
H35A C35 H35C 109.5 .
H35B C35 H35C 109.5 .
C16 C36 C38 110.3(3) .
C16 C36 C39 109.0(3) .
C37 C36 C16 112.0(3) .
C37 C36 C38 106.9(3) .
C37 C36 C39 107.9(3) .
C39 C36 C38 110.8(3) .
C36 C37 H37A 109.5 .
C36 C37 H37B 109.5 .
C36 C37 H37C 109.5 .
H37A C37 H37B 109.5 .
H37A C37 H37C 109.5 .
H37B C37 H37C 109.5 .
C36 C38 H38A 109.5 .
C36 C38 H38B 109.5 .
C36 C38 H38C 109.5 .
H38A C38 H38B 109.5 .
H38A C38 H38C 109.5 .
H38B C38 H38C 109.5 .
C36 C39 H39A 109.5 .
C36 C39 H39B 109.5 .
C36 C39 H39C 109.5 .
H39A C39 H39B 109.5 .
H39A C39 H39C 109.5 .
H39B C39 H39C 109.5 .
N2 C40 Hf2 52.77(14) .
N2 C40 C4 113.2(3) .
N2 C40 C41 119.2(3) .
C4 C40 Hf2 68.45(17) .
C41 C40 Hf2 148.4(2) .
C41 C40 C4 127.6(3) .
C40 C41 H41 120.9 .
C42 C41 C40 118.2(3) .
C42 C41 H41 120.9 .
C41 C42 H42 119.3 .
C41 C42 C43 121.4(3) .
C43 C42 H42 119.3 .
C42 C43 H43 120.6 .
C44 C43 C42 118.9(3) .
C44 C43 H43 120.6 .
N2 C44 C43 119.7(3) .
N2 C44 C45 116.1(3) .
C43 C44 C45 124.2(3) .
C46 C45 C44 118.8(3) .
C46 C45 C50 119.6(3) .
C50 C45 C44 121.6(3) .
C45 C46 H46 119.1 .
C47 C46 C45 121.8(3) .
C47 C46 H46 119.1 .
C46 C47 C48 117.6(3) .
C46 C47 C65 119.8(3) .
C48 C47 C65 122.6(3) .
C47 C48 H48 118.2 .
C47 C48 C49 123.5(3) .
C49 C48 H48 118.2 .
C48 C49 C50 117.5(3) .
C48 C49 C69 121.5(3) .
C50 C49 C69 121.0(3) .
O2 C50 C45 119.9(3) .
O2 C50 C49 120.2(3) .
C45 C50 C49 119.9(3) .
Hf2 C51 H51A 108.8 .
Hf2 C51 H51B 108.8 .
H51A C51 H51B 107.7 .
C52 C51 Hf2 113.9(2) .
C52 C51 H51A 108.8 .
C52 C51 H51B 108.8 .
C53 C52 C51 122.3(3) .
C57 C52 C51 120.9(3) .
C57 C52 C53 116.8(3) .
C52 C53 H53 119.3 .
C54 C53 C52 121.4(4) .
C54 C53 H53 119.3 .
C53 C54 H54 119.8 .
C55 C54 C53 120.5(4) .
C55 C54 H54 119.8 .
C54 C55 H55 120.4 .
C56 C55 C54 119.1(4) .
C56 C55 H55 120.4 .
C55 C56 H56 120.0 .
C55 C56 C57 120.0(4) .
C57 C56 H56 120.0 .
C52 C57 H57 118.9 .
C56 C57 C52 122.1(4) .
C56 C57 H57 118.9 .
Hf2 C58 H58A 106.1 .
Hf2 C58 H58B 106.1 .
H58A C58 H58B 106.3 .
C59 C58 Hf2 124.7(2) .
C59 C58 H58A 106.1 .
C59 C58 H58B 106.1 .
C60 C59 C58 121.2(3) .
C64 C59 C58 121.6(3) .
C64 C59 C60 117.2(3) .
C59 C60 H60 119.4 .
C61 C60 C59 121.3(3) .
C61 C60 H60 119.4 .
C60 C61 H61 119.7 .
C62 C61 C60 120.5(4) .
C62 C61 H61 119.7 .
C61 C62 H62 120.3 .
C61 C62 C63 119.3(3) .
C63 C62 H62 120.3 .
C62 C63 H63 120.0 .
C64 C63 C62 120.0(4) .
C64 C63 H63 120.0 .
C59 C64 H64 119.2 .
C63 C64 C59 121.7(3) .
C63 C64 H64 119.2 .
C66 C65 C47 108.4(3) .
C66 C65 C67 108.8(4) .
C66 C65 C68 110.7(4) .
C67 C65 C47 109.9(3) .
C68 C65 C47 111.7(3) .
C68 C65 C67 107.3(4) .
C65 C66 H66A 109.5 .
C65 C66 H66B 109.5 .
C65 C66 H66C 109.5 .
H66A C66 H66B 109.5 .
H66A C66 H66C 109.5 .
H66B C66 H66C 109.5 .
C65 C67 H67A 109.5 .
C65 C67 H67B 109.5 .
C65 C67 H67C 109.5 .
H67A C67 H67B 109.5 .
H67A C67 H67C 109.5 .
H67B C67 H67C 109.5 .
C65 C68 H68A 109.5 .
C65 C68 H68B 109.5 .
C65 C68 H68C 109.5 .
H68A C68 H68B 109.5 .
H68A C68 H68C 109.5 .
H68B C68 H68C 109.5 .
C49 C69 C71 109.0(3) .
C70 C69 C49 110.4(3) .
C70 C69 C71 110.9(3) .
C70 C69 C72 106.3(3) .
C72 C69 C49 112.4(3) .
C72 C69 C71 107.8(3) .
C69 C70 H70A 109.5 .
C69 C70 H70B 109.5 .
C69 C70 H70C 109.5 .
H70A C70 H70B 109.5 .
H70A C70 H70C 109.5 .
H70B C70 H70C 109.5 .
C69 C71 H71A 109.5 .
C69 C71 H71B 109.5 .
C69 C71 H71C 109.5 .
H71A C71 H71B 109.5 .
H71A C71 H71C 109.5 .
H71B C71 H71C 109.5 .
C69 C72 H72A 109.5 .
C69 C72 H72B 109.5 .
C69 C72 H72C 109.5 .
H72A C72 H72B 109.5 .
H72A C72 H72C 109.5 .
H72B C72 H72C 109.5 .
C73 C73 H73B 108.3 3_666
C73 C73 H73A 108.3 3_666
C73 C73 C74 116.1(15) 3_666
H73B C73 H73A 107.4 .
C74 C73 H73B 108.3 .
C74 C73 H73A 108.3 .
C73 C74 H74A 110.6 .
C73 C74 H74B 110.6 .
C73 C74 C75 105.6(11) .
H74A C74 H74B 108.7 .
C75 C74 H74A 110.6 .
C75 C74 H74B 110.6 .
C74 C75 H75A 109.5 .
C74 C75 H75B 109.5 .
C74 C75 H75C 109.5 .
H75A C75 H75B 109.5 .
H75A C75 H75C 109.5 .
H75B C75 H75C 109.5 .

loop_
_geom_bond_atom_site_label_1
_geom_bond_atom_site_label_2
_geom_bond_distance
_geom_bond_site_symmetry_2
Hf1 O1 1.963(2) .
Hf1 N1 2.200(2) .
Hf1 C1 2.640(3) .
Hf1 C2 2.431(3) .
Hf1 C3 2.651(3) .
Hf1 C7 2.777(3) .
Hf1 C18 2.266(3) .
Hf1 C25 2.236(3) .
Hf2 O2 1.958(2) .
Hf2 N2 2.187(2) .
Hf2 C2 2.684(3) .
Hf2 C3 2.413(3) .
Hf2 C4 2.571(3) .
Hf2 C40 2.724(3) .
Hf2 C51 2.228(3) .
Hf2 C58 2.271(3) .
O1 C17 1.355(4) .
O2 C50 1.354(4) .
N1 C7 1.359(4) .
N1 C11 1.355(4) .
N2 C40 1.370(4) .
N2 C44 1.350(4) .
C1 C2 1.435(4) .
C1 C5 1.507(4) .
C1 C7 1.439(4) .
C2 H2 0.9500 .
C2 C3 1.442(5) .
C3 H3 0.9500 .
C3 C4 1.446(5) .
C4 C6 1.510(4) .
C4 C40 1.438(4) .
C5 H5A 0.9800 .
C5 H5B 0.9800 .
C5 H5C 0.9800 .
C6 H6A 0.9800 .
C6 H6B 0.9800 .
C6 H6C 0.9800 .
C7 C8 1.415(4) .
C8 H8 0.9500 .
C8 C9 1.371(5) .
C9 H9 0.9500 .
C9 C10 1.393(5) .
C10 H10 0.9500 .
C10 C11 1.382(4) .
C11 C12 1.475(4) .
C12 C13 1.392(4) .
C12 C17 1.415(4) .
C13 H13 0.9500 .
C13 C14 1.391(4) .
C14 C15 1.395(5) .
C14 C32 1.535(4) .
C15 H15 0.9500 .
C15 C16 1.401(4) .
C16 C17 1.398(4) .
C16 C36 1.536(4) .
C18 H18A 0.9900 .
C18 H18B 0.9900 .
C18 C19 1.493(4) .
C19 C20 1.403(5) .
C19 C24 1.394(5) .
C20 H20 0.9500 .
C20 C21 1.384(5) .
C21 H21 0.9500 .
C21 C22 1.380(6) .
C22 H22 0.9500 .
C22 C23 1.389(6) .
C23 H23 0.9500 .
C23 C24 1.396(5) .
C24 H24 0.9500 .
C25 H25A 0.9900 .
C25 H25B 0.9900 .
C25 C26A 1.484(5) .
C26A C27A 1.388(13) .
C26A C31A 1.424(12) .
C27A H27A 0.9500 .
C27A C28A 1.374(14) .
C28A H28A 0.9500 .
C28A C29A 1.377(16) .
C29A H29A 0.9500 .
C29A C30A 1.367(16) .
C30A H30A 0.9500 .
C30A C31A 1.389(14) .
C31A H31A 0.9500 .
C27 H27 0.9500 .
C27 C28 1.394(8) .
C28 H28 0.9500 .
C28 C29 1.399(9) .
C29 H29 0.9500 .
C29 C30 1.371(10) .
C30 H30 0.9500 .
C30 C31 1.392(10) .
C31 H31 0.9500 .
C32 C33 1.528(5) .
C32 C34 1.533(5) .
C32 C35 1.542(5) .
C33 H33A 0.9800 .
C33 H33B 0.9800 .
C33 H33C 0.9800 .
C34 H34A 0.9800 .
C34 H34B 0.9800 .
C34 H34C 0.9800 .
C35 H35A 0.9800 .
C35 H35B 0.9800 .
C35 H35C 0.9800 .
C36 C37 1.532(5) .
C36 C38 1.539(5) .
C36 C39 1.536(5) .
C37 H37A 0.9800 .
C37 H37B 0.9800 .
C37 H37C 0.9800 .
C38 H38A 0.9800 .
C38 H38B 0.9800 .
C38 H38C 0.9800 .
C39 H39A 0.9800 .
C39 H39B 0.9800 .
C39 H39C 0.9800 .
C40 C41 1.411(4) .
C41 H41 0.9500 .
C41 C42 1.371(5) .
C42 H42 0.9500 .
C42 C43 1.405(5) .
C43 H43 0.9500 .
C43 C44 1.382(4) .
C44 C45 1.473(4) .
C45 C46 1.399(4) .
C45 C50 1.407(4) .
C46 H46 0.9500 .
C46 C47 1.381(5) .
C47 C48 1.391(5) .
C47 C65 1.543(4) .
C48 H48 0.9500 .
C48 C49 1.397(4) .
C49 C50 1.415(4) .
C49 C69 1.540(4) .
C51 H51A 0.9900 .
C51 H51B 0.9900 .
C51 C52 1.500(5) .
C52 C53 1.397(5) .
C52 C57 1.391(5) .
C53 H53 0.9500 .
C53 C54 1.386(6) .
C54 H54 0.9500 .
C54 C55 1.383(7) .
C55 H55 0.9500 .
C55 C56 1.381(6) .
C56 H56 0.9500 .
C56 C57 1.384(5) .
C57 H57 0.9500 .
C58 H58A 0.9900 .
C58 H58B 0.9900 .
C58 C59 1.484(4) .
C59 C60 1.402(5) .
C59 C64 1.390(5) .
C60 H60 0.9500 .
C60 C61 1.381(5) .
C61 H61 0.9500 .
C61 C62 1.378(6) .
C62 H62 0.9500 .
C62 C63 1.387(6) .
C63 H63 0.9500 .
C63 C64 1.385(5) .
C64 H64 0.9500 .
C65 C66 1.517(5) .
C65 C67 1.524(6) .
C65 C68 1.517(6) .
C66 H66A 0.9800 .
C66 H66B 0.9800 .
C66 H66C 0.9800 .
C67 H67A 0.9800 .
C67 H67B 0.9800 .
C67 H67C 0.9800 .
C68 H68A 0.9800 .
C68 H68B 0.9800 .
C68 H68C 0.9800 .
C69 C70 1.537(4) .
C69 C71 1.546(5) .
C69 C72 1.538(5) .
C70 H70A 0.9800 .
C70 H70B 0.9800 .
C70 H70C 0.9800 .
C71 H71A 0.9800 .
C71 H71B 0.9800 .
C71 H71C 0.9800 .
C72 H72A 0.9800 .
C72 H72B 0.9800 .
C72 H72C 0.9800 .
C73 C73 1.33(2) 3_666
C73 H73B 0.9900 .
C73 H73A 0.9900 .
C73 C74 1.449(17) .
C74 H74A 0.9900 .
C74 H74B 0.9900 .
C74 C75 1.455(9) .
C75 H75A 0.9800 .
C75 H75B 0.9800 .
C75 H75C 0.9800 .
